data_1504577
loop_
_publ_author_name
'Wang, Qiaoling'
'Chen, Chuo'

_publ_section_title
;
 An approach to the core skeleton of lancifodilactone F.
;
_journal_issue 6
_journal_name_full 'Organic letters'
_journal_page_first 1223
_journal_page_last 1226
_journal_paper_doi 10.1021/ol800111j
_journal_volume 10
_journal_year 2008
_chemical_formula_sum 'C18 H26 O4'
_chemical_formula_weight 306.39
_chemical_name_systematic
; 
 ? 
;
_space_group_IT_number 2
_symmetry_cell_setting triclinic
_symmetry_space_group_name_Hall '-P 1'
_symmetry_space_group_name_H-M 'P -1'
_atom_sites_solution_hydrogens geom
_atom_sites_solution_primary direct
_atom_sites_solution_secondary difmap
_audit_creation_method SHELXL-97
_cell_angle_alpha 103.045(7)
_cell_angle_beta 102.745(10)
_cell_angle_gamma 108.223(16)
_cell_formula_units_Z 4
_cell_length_a 9.835(3)
_cell_length_b 13.049(3)
_cell_length_c 13.934(7)
_cell_measurement_temperature 291(2)
_cell_volume 1570.7(10)
_computing_cell_refinement 'HKL2000 v095.373'
_computing_data_collection 'collect, Nonius 1999'
_computing_data_reduction 'HKL2000 v095.373'
_computing_publication_material 'XCIF (Sheldrick and Bruker 1997)'
_computing_structure_refinement 'SHELXL-97 (Sheldrick, 1997)'
_computing_structure_solution 'SHELXS-97 (Sheldrick, 1990)'
_diffrn_ambient_temperature 291(2)
_diffrn_measured_fraction_theta_full 0.850
_diffrn_measured_fraction_theta_max 0.850
_diffrn_measurement_device_type 'KAPPA CCD'
_diffrn_measurement_method Collect
_diffrn_radiation_monochromator graphite
_diffrn_radiation_source 'fine-focus sealed tube'
_diffrn_radiation_type MoK\a
_diffrn_radiation_wavelength 0.71073
_diffrn_reflns_av_R_equivalents 0.0000
_diffrn_reflns_av_sigmaI/netI 0.0750
_diffrn_reflns_limit_h_max 11
_diffrn_reflns_limit_h_min 0
_diffrn_reflns_limit_k_max 14
_diffrn_reflns_limit_k_min -14
_diffrn_reflns_limit_l_max 15
_diffrn_reflns_limit_l_min -16
_diffrn_reflns_number 5492
_diffrn_reflns_theta_full 25.15
_diffrn_reflns_theta_max 25.15
_diffrn_reflns_theta_min 1.73
_exptl_absorpt_coefficient_mu 0.090
_exptl_absorpt_correction_type none
_exptl_absorpt_process_details none
_exptl_crystal_colour colorless
_exptl_crystal_density_diffrn 1.296
_exptl_crystal_density_method 'not measured'
_exptl_crystal_description plate
_exptl_crystal_F_000 664
_exptl_crystal_size_max 0.35
_exptl_crystal_size_mid 0.25
_exptl_crystal_size_min 0.18
_refine_diff_density_max 0.322
_refine_diff_density_min -0.418
_refine_diff_density_rms 0.083
_refine_ls_extinction_coef 0.053(10)
_refine_ls_extinction_expression Fc^*^=kFc[1+0.001xFc^2^\l^3^/sin(2\q)]^-1/4^
_refine_ls_extinction_method SHELXL
_refine_ls_goodness_of_fit_ref 0.931
_refine_ls_hydrogen_treatment constr
_refine_ls_matrix_type full
_refine_ls_number_parameters 400
_refine_ls_number_reflns 4792
_refine_ls_number_restraints 0
_refine_ls_restrained_S_all 0.931
_refine_ls_R_factor_all 0.1191
_refine_ls_R_factor_gt 0.0714
_refine_ls_shift/su_max 0.043
_refine_ls_shift/su_mean 0.029
_refine_ls_structure_factor_coef Fsqd
_refine_ls_weighting_details 'calc w=1/[\s^2^(Fo^2^)+(0.2000P)^2^+0.0000P] where P=(Fo^2^+2Fc^2^)/3'
_refine_ls_weighting_scheme calc
_refine_ls_wR_factor_gt 0.1990
_refine_ls_wR_factor_ref 0.2591
_reflns_number_gt 3002
_reflns_number_total 5492
_reflns_threshold_expression >2sigma(I)
_cod_data_source_file ol800111j-file006.cif
_cod_data_source_block shelxl
_cod_original_sg_symbol_H-M P-1
_cod_database_code 1504577

loop_
_symmetry_equiv_pos_as_xyz
'x, y, z'
'-x, -y, -z'

loop_
_atom_site_label
_atom_site_type_symbol
_atom_site_fract_x
_atom_site_fract_y
_atom_site_fract_z
_atom_site_U_iso_or_equiv
_atom_site_adp_type
_atom_site_occupancy
_atom_site_symmetry_multiplicity
_atom_site_calc_flag
_atom_site_refinement_flags
O1 O 0.3016(3) 0.25592(19) 0.93950(18) 0.0499(7) Uani 1 1 d .
O2 O 0.2844(3) 0.33764(18) 0.80831(19) 0.0513(7) Uani 1 1 d .
O3 O 0.2457(4) 0.1154(2) 0.4537(2) 0.0848(10) Uani 1 1 d .
H3 H 0.2218 0.1495 0.4144 0.127 Uiso 1 1 calc R
O4 O -0.0575(4) 0.1234(3) 0.9355(3) 0.0917(11) Uani 1 1 d .
C1 C 0.2826(5) 0.1839(3) 0.5588(3) 0.0631(11) Uani 1 1 d .
H1 H 0.3436 0.2621 0.5651 0.076 Uiso 1 1 calc R
C2 C 0.3784(4) 0.1454(3) 0.6320(3) 0.0536(10) Uani 1 1 d .
C3 C 0.3213(5) 0.0148(3) 0.5942(3) 0.0656(12) Uani 1 1 d .
H3A H 0.3825 -0.0097 0.6404 0.098 Uiso 1 1 calc R
H3B H 0.3272 -0.0107 0.5256 0.098 Uiso 1 1 calc R
H3C H 0.2185 -0.0167 0.5931 0.098 Uiso 1 1 calc R
C4 C 0.3771(4) 0.1917(3) 0.7457(3) 0.0453(9) Uani 1 1 d .
C5 C 0.5063(4) 0.1680(4) 0.8077(3) 0.0614(11) Uani 1 1 d .
H5A H 0.4721 0.0897 0.8077 0.074 Uiso 1 1 calc R
H5B H 0.5466 0.2180 0.8790 0.074 Uiso 1 1 calc R
C6 C 0.6269(5) 0.1909(5) 0.7519(4) 0.0943(16) Uani 1 1 d .
H6A H 0.7108 0.2623 0.7916 0.113 Uiso 1 1 calc R
H6B H 0.6646 0.1301 0.7427 0.113 Uiso 1 1 calc R
C7 C 0.5482(5) 0.1960(4) 0.6481(4) 0.0782(14) Uani 1 1 d .
H7A H 0.5729 0.1523 0.5932 0.094 Uiso 1 1 calc R
H7B H 0.5789 0.2741 0.6477 0.094 Uiso 1 1 calc R
C8 C 0.1405(5) 0.1858(3) 0.5852(3) 0.0642(11) Uani 1 1 d .
H8A H 0.1546 0.2648 0.6136 0.077 Uiso 1 1 calc R
H8B H 0.0576 0.1535 0.5208 0.077 Uiso 1 1 calc R
C9 C 0.0915(4) 0.1243(3) 0.6608(3) 0.0503(10) Uani 1 1 d .
H9 H 0.0406 0.0425 0.6234 0.060 Uiso 1 1 calc R
C10 C 0.2213(4) 0.1430(3) 0.7591(3) 0.0425(9) Uani 1 1 d .
C11 C 0.4114(4) 0.3208(3) 0.7811(3) 0.0521(9) Uani 1 1 d .
H11A H 0.5020 0.3598 0.8406 0.062 Uiso 1 1 calc R
H11B H 0.4275 0.3517 0.7255 0.062 Uiso 1 1 calc R
C12 C 0.2174(4) 0.2425(3) 0.8381(3) 0.0440(9) Uani 1 1 d .
C13 C 0.0492(4) 0.2128(3) 0.8230(3) 0.0552(10) Uani 1 1 d .
H13 H 0.0275 0.2785 0.8546 0.066 Uiso 1 1 calc R
C14 C 0.0040(4) 0.1188(3) 0.8694(3) 0.0603(11) Uani 1 1 d .
C15 C 0.0336(5) 0.0148(3) 0.8233(4) 0.0658(12) Uani 1 1 d .
H15A H -0.0484 -0.0325 0.7598 0.079 Uiso 1 1 calc R
H15B H 0.0332 -0.0286 0.8714 0.079 Uiso 1 1 calc R
C16 C 0.1829(4) 0.0403(3) 0.7987(3) 0.0531(10) Uani 1 1 d .
H16A H 0.2634 0.0550 0.8608 0.064 Uiso 1 1 calc R
H16B H 0.1763 -0.0260 0.7465 0.064 Uiso 1 1 calc R
C17 C 0.3179(5) 0.3549(3) 1.0168(3) 0.0653(12) Uani 1 1 d .
H17A H 0.3757 0.3575 1.0832 0.098 Uiso 1 1 calc R
H17B H 0.2201 0.3526 1.0189 0.098 Uiso 1 1 calc R
H17C H 0.3689 0.4214 1.0006 0.098 Uiso 1 1 calc R
C18 C -0.0207(5) 0.1673(3) 0.7047(3) 0.0642(11) Uani 1 1 d .
H18A H -0.0349 0.2272 0.6782 0.077 Uiso 1 1 calc R
H18B H -0.1179 0.1055 0.6847 0.077 Uiso 1 1 calc R
O5 O 0.3411(3) 0.83877(17) 0.78204(19) 0.0499(7) Uani 1 1 d .
O6 O 0.5265(3) 0.7663(2) 0.82510(19) 0.0508(7) Uani 1 1 d .
O7 O 0.6348(3) 0.7036(3) 0.6184(3) 0.0712(9) Uani 1 1 d .
H7 H 0.6920 0.6926 0.6638 0.107 Uiso 1 1 calc R
O8 O -0.1999(3) 0.5627(2) 0.6362(2) 0.0714(9) Uani 1 1 d .
C19 C -0.0493(4) 0.6437(3) 0.6941(3) 0.0566(10) Uani 1 1 d .
H19 H -0.0582 0.7115 0.7353 0.068 Uiso 1 1 calc R
C20 C 0.0408(4) 0.6812(3) 0.6222(3) 0.0541(10) Uani 1 1 d .
H20A H 0.0855 0.7637 0.6461 0.065 Uiso 1 1 calc R
H20B H -0.0301 0.6578 0.5533 0.065 Uiso 1 1 calc R
C21 C 0.1675(4) 0.6373(3) 0.6123(3) 0.0443(9) Uani 1 1 d .
H21 H 0.1218 0.5581 0.5666 0.053 Uiso 1 1 calc R
C22 C 0.2721(4) 0.6437(3) 0.7179(3) 0.0393(8) Uani 1 1 d .
C23 C 0.2029(4) 0.6604(3) 0.8061(3) 0.0430(9) Uani 1 1 d .
C24 C 0.0297(4) 0.5965(3) 0.7702(3) 0.0496(9) Uani 1 1 d .
C25 C -0.0153(4) 0.4677(3) 0.7185(3) 0.0573(11) Uani 1 1 d .
H25A H 0.0325 0.4375 0.7666 0.086 Uiso 1 1 calc R
H25B H 0.0163 0.4558 0.6579 0.086 Uiso 1 1 calc R
H25C H -0.1228 0.4297 0.6989 0.086 Uiso 1 1 calc R
C26 C -0.0026(5) 0.6137(4) 0.8746(3) 0.0668(12) Uani 1 1 d .
H26A H -0.0936 0.5524 0.8689 0.080 Uiso 1 1 calc R
H26B H -0.0155 0.6852 0.8958 0.080 Uiso 1 1 calc R
C27 C 0.1329(5) 0.6143(4) 0.9524(4) 0.0794(14) Uani 1 1 d .
H27A H 0.1688 0.6793 1.0146 0.095 Uiso 1 1 calc R
H27B H 0.1063 0.5454 0.9717 0.095 Uiso 1 1 calc R
C28 C 0.2549(4) 0.6212(3) 0.8989(3) 0.0528(10) Uani 1 1 d .
H28A H 0.2613 0.5475 0.8757 0.063 Uiso 1 1 calc R
H28B H 0.3526 0.6756 0.9457 0.063 Uiso 1 1 calc R
C29 C 0.2533(4) 0.7935(3) 0.8441(3) 0.0507(10) Uani 1 1 d .
H29A H 0.1655 0.8138 0.8360 0.061 Uiso 1 1 calc R
H29B H 0.3133 0.8246 0.9168 0.061 Uiso 1 1 calc R
C30 C 0.4004(4) 0.7586(3) 0.7461(3) 0.0434(9) Uani 1 1 d .
C31 C 0.4323(4) 0.7594(3) 0.6441(3) 0.0484(9) Uani 1 1 d .
H31 H 0.4932 0.8353 0.6449 0.058 Uiso 1 1 calc R
C32 C 0.2733(4) 0.7093(3) 0.5650(3) 0.0532(10) Uani 1 1 d .
H32A H 0.2718 0.6622 0.4998 0.064 Uiso 1 1 calc R
H32B H 0.2418 0.7697 0.5524 0.064 Uiso 1 1 calc R
C33 C 0.5091(4) 0.6752(3) 0.6282(3) 0.0506(10) Uani 1 1 d .
C34 C 0.4209(4) 0.5572(3) 0.6230(3) 0.0549(10) Uani 1 1 d .
H34A H 0.4894 0.5181 0.6338 0.066 Uiso 1 1 calc R
H34B H 0.3493 0.5174 0.5538 0.066 Uiso 1 1 calc R
C35 C 0.3346(4) 0.5494(3) 0.7022(3) 0.0422(9) Uani 1 1 d .
H35A H 0.2520 0.4757 0.6778 0.051 Uiso 1 1 calc R
H35B H 0.4015 0.5562 0.7679 0.051 Uiso 1 1 calc R
C36 C 0.6483(4) 0.8780(4) 0.8678(4) 0.0778(13) Uani 1 1 d .
H36A H 0.7286 0.8766 0.9204 0.117 Uiso 1 1 calc R
H36B H 0.6115 0.9334 0.8976 0.117 Uiso 1 1 calc R
H36C H 0.6853 0.8978 0.8135 0.117 Uiso 1 1 calc R

loop_
_atom_site_aniso_label
_atom_site_aniso_U_11
_atom_site_aniso_U_22
_atom_site_aniso_U_33
_atom_site_aniso_U_23
_atom_site_aniso_U_13
_atom_site_aniso_U_12
O1 0.0569(16) 0.0524(15) 0.0462(16) 0.0140(12) 0.0172(13) 0.0286(12)
O2 0.0604(16) 0.0403(14) 0.0583(17) 0.0174(11) 0.0211(13) 0.0231(12)
O3 0.116(3) 0.0635(18) 0.0476(19) 0.0099(14) 0.0241(19) 0.0055(17)
O4 0.094(2) 0.083(2) 0.115(3) 0.0264(19) 0.067(2) 0.0345(18)
C1 0.084(3) 0.048(2) 0.042(2) 0.0072(18) 0.018(2) 0.011(2)
C2 0.061(2) 0.051(2) 0.047(2) 0.0117(18) 0.024(2) 0.0163(18)
C3 0.086(3) 0.050(2) 0.066(3) 0.0107(19) 0.036(2) 0.030(2)
C4 0.044(2) 0.044(2) 0.050(2) 0.0137(16) 0.0166(17) 0.0186(16)
C5 0.053(2) 0.080(3) 0.056(3) 0.017(2) 0.018(2) 0.035(2)
C6 0.060(3) 0.142(5) 0.090(4) 0.032(3) 0.039(3) 0.043(3)
C7 0.069(3) 0.081(3) 0.079(3) 0.013(2) 0.044(3) 0.015(2)
C8 0.080(3) 0.059(2) 0.050(3) 0.0167(19) 0.008(2) 0.031(2)
C9 0.051(2) 0.0398(19) 0.055(2) 0.0097(17) 0.0102(19) 0.0191(16)
C10 0.048(2) 0.0383(19) 0.049(2) 0.0168(16) 0.0184(17) 0.0212(15)
C11 0.048(2) 0.048(2) 0.048(2) 0.0081(17) 0.0131(18) 0.0093(17)
C12 0.047(2) 0.042(2) 0.045(2) 0.0152(16) 0.0132(18) 0.0192(16)
C13 0.048(2) 0.048(2) 0.070(3) 0.0093(19) 0.017(2) 0.0269(17)
C14 0.049(2) 0.054(2) 0.080(3) 0.016(2) 0.031(2) 0.0190(18)
C15 0.067(3) 0.052(2) 0.088(3) 0.028(2) 0.039(2) 0.022(2)
C16 0.065(3) 0.045(2) 0.062(3) 0.0198(18) 0.030(2) 0.0280(18)
C17 0.078(3) 0.068(3) 0.052(3) 0.009(2) 0.022(2) 0.037(2)
C18 0.058(3) 0.055(2) 0.072(3) 0.009(2) 0.008(2) 0.029(2)
O5 0.0553(15) 0.0365(13) 0.0630(17) 0.0151(12) 0.0232(13) 0.0217(11)
O6 0.0404(14) 0.0502(14) 0.0560(16) 0.0187(12) 0.0083(12) 0.0130(11)
O7 0.0593(19) 0.089(2) 0.093(2) 0.0512(18) 0.0382(18) 0.0395(16)
O8 0.0397(16) 0.0681(18) 0.090(2) 0.0112(15) 0.0082(15) 0.0171(13)
C19 0.042(2) 0.052(2) 0.069(3) 0.0063(19) 0.0084(19) 0.0234(17)
C20 0.046(2) 0.053(2) 0.067(3) 0.0244(19) 0.0087(19) 0.0268(17)
C21 0.043(2) 0.042(2) 0.045(2) 0.0127(16) 0.0078(17) 0.0175(15)
C22 0.0407(19) 0.0348(17) 0.047(2) 0.0162(15) 0.0135(16) 0.0188(14)
C23 0.046(2) 0.0403(19) 0.048(2) 0.0161(16) 0.0177(17) 0.0204(15)
C24 0.043(2) 0.050(2) 0.059(3) 0.0142(18) 0.0189(18) 0.0214(16)
C25 0.046(2) 0.041(2) 0.077(3) 0.0132(19) 0.017(2) 0.0114(17)
C26 0.062(3) 0.071(3) 0.073(3) 0.017(2) 0.036(2) 0.025(2)
C27 0.071(3) 0.114(4) 0.067(3) 0.038(3) 0.037(3) 0.036(3)
C28 0.055(2) 0.053(2) 0.049(2) 0.0171(18) 0.0179(19) 0.0184(18)
C29 0.052(2) 0.043(2) 0.057(2) 0.0097(17) 0.0204(19) 0.0197(17)
C30 0.0379(19) 0.042(2) 0.047(2) 0.0140(16) 0.0072(17) 0.0155(15)
C31 0.051(2) 0.046(2) 0.057(2) 0.0260(17) 0.0200(19) 0.0222(17)
C32 0.061(2) 0.059(2) 0.049(2) 0.0251(19) 0.019(2) 0.0280(19)
C33 0.045(2) 0.065(2) 0.052(2) 0.0270(19) 0.0199(19) 0.0259(18)
C34 0.057(2) 0.053(2) 0.070(3) 0.0227(19) 0.032(2) 0.0302(19)
C35 0.048(2) 0.0352(18) 0.054(2) 0.0185(16) 0.0211(17) 0.0226(15)
C36 0.053(3) 0.065(3) 0.083(3) 0.020(2) 0.001(2) -0.003(2)

loop_
_atom_type_symbol
_atom_type_description
_atom_type_scat_dispersion_real
_atom_type_scat_dispersion_imag
_atom_type_scat_source
C C 0.0033 0.0016 'International Tables Vol C Tables 4.2.6.8 and 6.1.1.4'
O O 0.0106 0.0060 'International Tables Vol C Tables 4.2.6.8 and 6.1.1.4'
H H 0.0000 0.0000 'International Tables Vol C Tables 4.2.6.8 and 6.1.1.4'

loop_
_geom_angle_atom_site_label_1
_geom_angle_atom_site_label_2
_geom_angle_atom_site_label_3
_geom_angle
C17 O1 C12 114.6(3)
C12 O2 C11 104.9(2)
O3 C1 C2 110.4(3)
O3 C1 C8 111.0(4)
C2 C1 C8 113.1(3)
C1 C2 C7 115.2(3)
C1 C2 C3 109.4(3)
C7 C2 C3 109.6(3)
C1 C2 C4 110.6(3)
C7 C2 C4 100.3(3)
C3 C2 C4 111.5(3)
C5 C4 C10 118.1(3)
C5 C4 C11 109.8(3)
C10 C4 C11 101.3(3)
C5 C4 C2 101.5(3)
C10 C4 C2 113.4(3)
C11 C4 C2 113.2(3)
C4 C5 C6 105.1(3)
C7 C6 C5 105.7(3)
C6 C7 C2 106.6(3)
C9 C8 C1 118.5(3)
C8 C9 C10 115.4(3)
C8 C9 C18 110.3(3)
C10 C9 C18 104.7(3)
C12 C10 C4 103.2(3)
C12 C10 C16 107.9(3)
C4 C10 C16 119.4(3)
C12 C10 C9 102.1(3)
C4 C10 C9 111.7(3)
C16 C10 C9 110.8(3)
O2 C11 C4 108.5(3)
O2 C12 O1 110.3(3)
O2 C12 C13 113.5(3)
O1 C12 C13 113.4(3)
O2 C12 C10 104.3(3)
O1 C12 C10 111.0(3)
C13 C12 C10 103.8(3)
C14 C13 C12 105.1(3)
C14 C13 C18 110.6(3)
C12 C13 C18 102.8(3)
O4 C14 C13 122.9(3)
O4 C14 C15 122.0(4)
C13 C14 C15 115.0(3)
C14 C15 C16 114.6(3)
C10 C16 C15 112.1(3)
C13 C18 C9 106.6(3)
C30 O5 C29 106.2(2)
C30 O6 C36 114.3(3)
O8 C19 C20 111.8(3)
O8 C19 C24 110.2(3)
C20 C19 C24 112.9(3)
C19 C20 C21 118.0(3)
C20 C21 C32 110.3(3)
C20 C21 C22 114.4(3)
C32 C21 C22 105.3(3)
C30 C22 C23 103.2(3)
C30 C22 C35 109.2(3)
C23 C22 C35 118.0(2)
C30 C22 C21 101.7(2)
C23 C22 C21 112.5(3)
C35 C22 C21 110.7(3)
C22 C23 C28 118.3(3)
C22 C23 C24 113.4(3)
C28 C23 C24 102.2(3)
C22 C23 C29 101.0(2)
C28 C23 C29 109.2(3)
C24 C23 C29 113.1(3)
C19 C24 C25 109.3(3)
C19 C24 C26 115.6(3)
C25 C24 C26 108.1(3)
C19 C24 C23 111.1(3)
C25 C24 C23 111.1(3)
C26 C24 C23 101.4(3)
C24 C26 C27 106.3(3)
C28 C27 C26 106.5(3)
C27 C28 C23 104.5(3)
O5 C29 C23 107.9(3)
O6 C30 O5 111.2(3)
O6 C30 C22 109.7(2)
O5 C30 C22 104.6(3)
O6 C30 C31 112.9(3)
O5 C30 C31 114.0(3)
C22 C30 C31 103.7(3)
C33 C31 C30 103.7(3)
C33 C31 C32 110.0(3)
C30 C31 C32 102.8(3)
C31 C32 C21 106.8(3)
O7 C33 C31 121.2(3)
O7 C33 C34 122.7(3)
C31 C33 C34 116.0(3)
C33 C34 C35 114.8(3)
C22 C35 C34 110.8(2)

loop_
_geom_bond_atom_site_label_1
_geom_bond_atom_site_label_2
_geom_bond_distance
O1 C17 1.422(4)
O1 C12 1.412(4)
O2 C12 1.410(4)
O2 C11 1.447(4)
O3 C1 1.431(4)
O4 C14 1.210(5)
C1 C2 1.512(6)
C1 C8 1.527(6)
C2 C7 1.534(5)
C2 C3 1.536(5)
C2 C4 1.567(5)
C4 C5 1.530(5)
C4 C10 1.536(5)
C4 C11 1.547(5)
C5 C6 1.546(6)
C6 C7 1.510(7)
C8 C9 1.533(5)
C9 C10 1.565(5)
C9 C18 1.562(5)
C10 C12 1.518(5)
C10 C16 1.534(5)
C12 C13 1.530(5)
C13 C14 1.505(5)
C13 C18 1.531(6)
C14 C15 1.508(5)
C15 C16 1.534(5)
O5 C30 1.399(4)
O5 C29 1.444(4)
O6 C30 1.425(4)
O6 C36 1.455(5)
O7 C33 1.222(4)
O8 C19 1.439(5)
C19 C20 1.539(5)
C19 C24 1.529(5)
C20 C21 1.545(5)
C21 C32 1.539(5)
C21 C22 1.567(5)
C22 C30 1.525(4)
C22 C23 1.537(5)
C22 C35 1.534(4)
C23 C28 1.538(5)
C23 C24 1.547(5)
C23 C29 1.573(5)
C24 C25 1.545(5)
C24 C26 1.539(5)
C26 C27 1.518(6)
C27 C28 1.536(5)
C30 C31 1.523(5)
C31 C33 1.519(5)
C31 C32 1.537(5)
C33 C34 1.489(5)
C34 C35 1.536(5)
